data_7213178
loop_
_publ_author_name
'T\"ahtinen, Petri'
'Sillanp\"a\"a, Reijo'
'St\'ajer, G\'eza'
'Szab\'o, Angela E.'
'Pihlaja, Kalevi'

_publ_section_title
;
 NMR and X-ray structural study of saturated
 (&#x200A;p-chlorophenyl)pyrrolo[1,2-a][3,1]benzoxazin-1-ones prepared
 from aroylisobutyric acid and cyclic amino alcohols. High energy barriers
 for hindered rotation of bridgehead phenyl groups
;
_journal_issue 10
_journal_name_full 'Journal of the Chemical Society, Perkin Transactions 2'
_journal_page_first 2011
_journal_paper_doi 10.1039/a905445f
_journal_year 1999
_chemical_formula_sum 'C14 H16 Cl N O2'
_chemical_formula_weight 265.73
_chemical_name_systematic
; 
 ? 
;
_space_group_IT_number 4
_symmetry_cell_setting monoclinic
_symmetry_space_group_name_Hall 'P 2yb'
_symmetry_space_group_name_H-M 'P 1 21 1'
_atom_sites_solution_hydrogens geom
_atom_sites_solution_primary direct
_atom_sites_solution_secondary difmap
_audit_creation_method SHELXL-97
_cell_angle_alpha 90.00
_cell_angle_beta 96.521(8)
_cell_angle_gamma 90.00
_cell_formula_units_Z 2
_cell_length_a 7.5589(8)
_cell_length_b 9.3566(15)
_cell_length_c 9.4213(9)
_cell_measurement_reflns_used 25
_cell_measurement_temperature 293(2)
_cell_measurement_theta_max 20.4
_cell_measurement_theta_min 17.6
_cell_volume 662.02(14)
_computing_cell_refinement
;
MSC/AFC5S Control Program (Molecular Structure Corporation, 1995)
;
_computing_data_collection
; 
MSC/AFC5S Control Program (Molecular Structure Corporation, 1995)
;
_computing_data_reduction
;
TEXSAN for WINDOWS(Molecular Structure Corporation, 1997)
;
_computing_molecular_graphics 'ORTEP-3 for WINDOWS (Farrugia, 1997)'
_computing_publication_material 'SHELXL-97 (Sheldrick, 1997)'
_computing_structure_refinement 'SHELXL-97 (Sheldrick, 1997)'
_computing_structure_solution 'SIR-92 (Altomare, 1994)'
_diffrn_ambient_temperature 294(2)
_diffrn_measured_fraction_theta_full 1.000
_diffrn_measured_fraction_theta_max 1.000
_diffrn_measurement_device_type 'Rigaku AFC5S'
_diffrn_measurement_method \w--2\q
_diffrn_radiation_monochromator graphite
_diffrn_radiation_source 'fine-focus sealed tube'
_diffrn_radiation_type MoK\a
_diffrn_radiation_wavelength 0.71069
_diffrn_reflns_av_R_equivalents 0.0100
_diffrn_reflns_av_sigmaI/netI 0.0225
_diffrn_reflns_limit_h_max 8
_diffrn_reflns_limit_h_min 0
_diffrn_reflns_limit_k_max 11
_diffrn_reflns_limit_k_min 0
_diffrn_reflns_limit_l_max 11
_diffrn_reflns_limit_l_min -11
_diffrn_reflns_number 1328
_diffrn_reflns_theta_full 24.98
_diffrn_reflns_theta_max 24.98
_diffrn_reflns_theta_min 2.18
_diffrn_standards_decay_% 0
_diffrn_standards_interval_count 150
_diffrn_standards_number 3
_exptl_absorpt_coefficient_mu 0.282
_exptl_absorpt_correction_type none
_exptl_crystal_colour colourless
_exptl_crystal_density_diffrn 1.333
_exptl_crystal_density_method 'not measured'
_exptl_crystal_description prism
_exptl_crystal_F_000 280
_exptl_crystal_size_max 0.38
_exptl_crystal_size_mid 0.32
_exptl_crystal_size_min 0.20
_refine_diff_density_max 0.142
_refine_diff_density_min -0.136
_refine_diff_density_rms 0.028
_refine_ls_abs_structure_details 'Flack H D (1983), Acta Cryst. A39, 876-881'
_refine_ls_abs_structure_Flack 0.04(8)
_refine_ls_extinction_method none
_refine_ls_goodness_of_fit_ref 1.072
_refine_ls_hydrogen_treatment mixed
_refine_ls_matrix_type full
_refine_ls_number_parameters 189
_refine_ls_number_reflns 1232
_refine_ls_number_restraints 0
_refine_ls_restrained_S_all 1.072
_refine_ls_R_factor_all 0.0355
_refine_ls_R_factor_gt 0.0270
_refine_ls_shift/su_max 0.000
_refine_ls_shift/su_mean 0.000
_refine_ls_structure_factor_coef Fsqd
_refine_ls_weighting_details 'w=1/[\s^2^(Fo^2^)+(0.0293P)^2^+0.0970P] where P=(Fo^2^+2Fc^2^)/3'
_refine_ls_weighting_scheme calc
_refine_ls_wR_factor_gt 0.0611
_refine_ls_wR_factor_ref 0.0643
_reflns_number_gt 1100
_reflns_number_total 1232
_reflns_threshold_expression I>2\s(I)
_cod_data_source_file a905445fsup1.cif
_cod_data_source_block j1412=3s
_cod_depositor_comments
;
The following automatic conversions were performed:

'_refine_ls_weighting_scheme' value 'calc
w=1/[\s^2^(Fo^2^)+(0.0293P)^2^+0.0970P] where P=(Fo^2^+2Fc^2^)/3' was
changed to 'calc'. New tag '_refine_ls_weighting_details' was
created. The value of the new tag was set to
'w=1/[\s^2^(Fo^2^)+(0.0293P)^2^+0.0970P] where P=(Fo^2^+2Fc^2^)/3'.

Automatic conversion script
Id: cif_fix_values 3143 2015-03-26 13:38:13Z robertas 
;
_cod_original_sg_symbol_H-M P21
_cod_database_code 7213178

loop_
_symmetry_equiv_pos_as_xyz
'x, y, z'
'-x, y+1/2, -z'

loop_
_atom_site_label
_atom_site_type_symbol
_atom_site_fract_x
_atom_site_fract_y
_atom_site_fract_z
_atom_site_U_iso_or_equiv
_atom_site_adp_type
_atom_site_occupancy
_atom_site_calc_flag
_atom_site_refinement_flags
Cl Cl 0.40535(10) 0.8402 0.71451(9) 0.0569(2) Uani 1 d .
O1 O 1.1537(3) 0.1188(3) 0.6498(2) 0.0653(7) Uani 1 d .
O4 O 0.8184(2) 0.2317(2) 0.9459(2) 0.0422(5) Uani 1 d .
N8 N 0.9744(3) 0.2791(3) 0.7482(2) 0.0361(5) Uani 1 d .
C1 C 1.0081(4) 0.1536(4) 0.6829(3) 0.0428(7) Uani 1 d .
C2 C 0.8386(4) 0.0663(4) 0.6601(3) 0.0463(7) Uani 1 d .
H2 H 0.851(4) -0.018(4) 0.733(3) 0.056 Uiso 1 d .
C3 C 0.6981(4) 0.1676(4) 0.7071(4) 0.0456(7) Uani 1 d .
H3A H 0.633(4) 0.209(4) 0.624(4) 0.055 Uiso 1 d .
H3B H 0.615(4) 0.130(4) 0.753(3) 0.055 Uiso 1 d .
C3A C 0.7999(3) 0.2805(3) 0.8009(3) 0.0354(6) Uani 1 d .
C5 C 0.9476(4) 0.3130(4) 1.0367(3) 0.0493(8) Uani 1 d .
H5A H 0.904(4) 0.413(4) 1.046(4) 0.059 Uiso 1 d .
H5B H 0.943(4) 0.273(4) 1.133(4) 0.059 Uiso 1 d .
C6 C 1.1293(4) 0.3097(4) 0.9843(4) 0.0524(9) Uani 1 d .
H6A H 1.216(4) 0.370(4) 1.040(3) 0.063 Uiso 1 d .
H6B H 1.179(4) 0.216(4) 0.993(4) 0.063 Uiso 1 d .
C7 C 1.1175(4) 0.3591(4) 0.8303(3) 0.0451(7) Uani 1 d .
H7A H 1.228(4) 0.338(4) 0.787(3) 0.054 Uiso 1 d .
H7B H 1.093(4) 0.458(4) 0.819(3) 0.054 Uiso 1 d .
C12 C 0.7105(3) 0.4265(3) 0.7849(3) 0.0342(6) Uani 1 d .
C13 C 0.7367(4) 0.5150(4) 0.6719(3) 0.0418(7) Uani 1 d .
H13 H 0.8177 0.4885 0.6095 0.050 Uiso 1 calc R
C14 C 0.6447(4) 0.6422(4) 0.6498(3) 0.0452(7) Uani 1 d .
H14 H 0.6636 0.7009 0.5733 0.054 Uiso 1 calc R
C15 C 0.5246(3) 0.6810(3) 0.7427(3) 0.0402(7) Uani 1 d .
C16 C 0.4952(4) 0.5948(3) 0.8563(3) 0.0401(6) Uani 1 d .
H16 H 0.4138 0.6216 0.9184 0.048 Uiso 1 calc R
C17 C 0.5884(3) 0.4675(3) 0.8768(3) 0.0375(6) Uani 1 d .
H17 H 0.5689 0.4087 0.9531 0.045 Uiso 1 calc R
C18 C 0.8021(5) 0.0062(4) 0.5121(3) 0.0615(9) Uani 1 d .
H18A H 0.8074 0.0814 0.4435 0.092 Uiso 1 calc R
H18B H 0.6857 -0.0364 0.5002 0.092 Uiso 1 calc R
H18C H 0.8897 -0.0651 0.4979 0.092 Uiso 1 calc R

loop_
_atom_site_aniso_label
_atom_site_aniso_U_11
_atom_site_aniso_U_22
_atom_site_aniso_U_33
_atom_site_aniso_U_23
_atom_site_aniso_U_13
_atom_site_aniso_U_12
Cl 0.0607(5) 0.0414(4) 0.0691(5) 0.0007(4) 0.0097(4) 0.0132(4)
O1 0.0525(13) 0.0734(18) 0.0732(15) -0.0140(13) 0.0216(11) 0.0135(13)
O4 0.0473(11) 0.0410(11) 0.0395(11) 0.0056(9) 0.0104(8) -0.0015(10)
N8 0.0277(11) 0.0395(13) 0.0416(12) 0.0000(10) 0.0067(9) 0.0016(10)
C1 0.0466(16) 0.0467(17) 0.0362(15) 0.0012(13) 0.0099(12) 0.0088(14)
C2 0.0558(18) 0.0406(18) 0.0430(16) -0.0025(15) 0.0083(14) 0.0006(14)
C3 0.0372(16) 0.0466(18) 0.0539(19) -0.0088(16) 0.0088(14) -0.0048(14)
C3A 0.0342(14) 0.0379(14) 0.0355(14) 0.0003(12) 0.0095(11) -0.0013(12)
C5 0.0546(19) 0.059(2) 0.0335(15) 0.0022(14) 0.0016(13) 0.0069(16)
C6 0.0431(17) 0.059(3) 0.0525(19) -0.0051(16) -0.0062(14) 0.0085(16)
C7 0.0343(15) 0.046(2) 0.0545(17) -0.0023(16) 0.0047(12) -0.0017(15)
C12 0.0289(13) 0.0386(15) 0.0348(14) -0.0027(12) 0.0021(11) 0.0005(12)
C13 0.0392(16) 0.0472(18) 0.0409(16) 0.0027(14) 0.0123(12) 0.0062(14)
C14 0.0471(17) 0.0454(17) 0.0439(16) 0.0070(14) 0.0082(13) 0.0042(14)
C15 0.0347(14) 0.0353(16) 0.0496(17) -0.0052(13) 0.0006(12) 0.0019(12)
C16 0.0346(14) 0.0431(16) 0.0436(15) -0.0069(14) 0.0093(11) 0.0006(13)
C17 0.0343(14) 0.0408(16) 0.0386(14) 0.0003(12) 0.0096(11) -0.0038(12)
C18 0.070(2) 0.055(2) 0.059(2) -0.0153(18) 0.0088(16) -0.0012(19)

loop_
_atom_type_symbol
_atom_type_description
_atom_type_scat_dispersion_real
_atom_type_scat_dispersion_imag
_atom_type_scat_source
C C 0.0033 0.0016 'International Tables Vol C Tables 4.2.6.8 and 6.1.1.4'
H H 0.0000 0.0000 'International Tables Vol C Tables 4.2.6.8 and 6.1.1.4'
Cl Cl 0.1484 0.1585 'International Tables Vol C Tables 4.2.6.8 and 6.1.1.4'
N N 0.0061 0.0033 'International Tables Vol C Tables 4.2.6.8 and 6.1.1.4'
O O 0.0106 0.0060 'International Tables Vol C Tables 4.2.6.8 and 6.1.1.4'

loop_
_geom_angle_atom_site_label_1
_geom_angle_atom_site_label_2
_geom_angle_atom_site_label_3
_geom_angle
_geom_angle_publ_flag
C3A O4 C5 112.6(2) y
C1 N8 C3A 112.5(2) y
C1 N8 C7 121.0(2) y
C3A N8 C7 117.3(2) y
O1 C1 N8 124.4(3) y
O1 C1 C2 126.3(3) y
N8 C1 C2 109.3(2) y
C18 C2 C1 113.5(3) ?
C18 C2 C3 116.2(3) ?
C1 C2 C3 103.2(2) ?
C18 C2 H2 109.0(18) ?
C1 C2 H2 107.4(17) ?
C3 C2 H2 106.9(17) ?
C2 C3 C3A 106.0(2) ?
C2 C3 H3A 109(2) ?
C3A C3 H3A 112(2) ?
C2 C3 H3B 118(2) ?
C3A C3 H3B 109(2) ?
H3A C3 H3B 103(3) ?
O4 C3A N8 109.1(2) ?
O4 C3A C12 112.0(2) ?
N8 C3A C12 112.4(2) ?
O4 C3A C3 108.7(2) ?
N8 C3A C3 102.2(2) ?
C12 C3A C3 112.0(2) ?
O4 C5 C6 112.0(3) ?
O4 C5 H5A 110(2) ?
C6 C5 H5A 112(2) ?
O4 C5 H5B 105(2) ?
C6 C5 H5B 115.1(19) ?
H5A C5 H5B 103(3) ?
C5 C6 C7 110.5(2) ?
C5 C6 H6A 113.1(19) ?
C7 C6 H6A 107.9(19) ?
C5 C6 H6B 111(2) ?
C7 C6 H6B 110(2) ?
H6A C6 H6B 104(3) ?
N8 C7 C6 108.0(3) ?
N8 C7 H7A 106.6(19) ?
C6 C7 H7A 111.8(17) ?
N8 C7 H7B 108(2) ?
C6 C7 H7B 113.5(19) ?
H7A C7 H7B 108(3) ?
C13 C12 C17 118.6(3) ?
C13 C12 C3A 120.9(2) ?
C17 C12 C3A 120.3(3) ?
C12 C13 C14 121.3(3) ?
C12 C13 H13 119.4 ?
C14 C13 H13 119.4 ?
C15 C14 C13 119.1(3) ?
C15 C14 H14 120.4 ?
C13 C14 H14 120.4 ?
C16 C15 C14 121.0(3) ?
C16 C15 Cl 119.4(2) ?
C14 C15 Cl 119.6(2) ?
C15 C16 C17 119.1(2) ?
C15 C16 H16 120.4 ?
C17 C16 H16 120.4 ?
C16 C17 C12 120.9(3) ?
C16 C17 H17 119.5 ?
C12 C17 H17 119.5 ?
C2 C18 H18A 109.5 ?
C2 C18 H18B 109.5 ?
H18A C18 H18B 109.5 ?
C2 C18 H18C 109.5 ?
H18A C18 H18C 109.5 ?
H18B C18 H18C 109.5 ?

loop_
_geom_bond_atom_site_label_1
_geom_bond_atom_site_label_2
_geom_bond_distance
_geom_bond_publ_flag
Cl C15 1.746(3) y
O1 C1 1.222(3) y
O4 C3A 1.432(3) y
O4 C5 1.440(4) y
N8 C1 1.363(4) y
N8 C3A 1.461(3) y
N8 C7 1.462(4) y
C1 C2 1.514(4) ?
C2 C18 1.499(4) ?
C2 C3 1.526(4) ?
C2 H2 1.04(3) ?
C3 C3A 1.528(4) ?
C3 H3A 0.96(3) ?
C3 H3B 0.88(3) ?
C3A C12 1.524(4) ?
C5 C6 1.512(4) ?
C5 H5A 1.00(4) ?
C5 H5B 0.98(3) ?
C6 C7 1.516(5) ?
C6 H6A 0.97(3) ?
C6 H6B 0.96(4) ?
C7 H7A 1.00(3) ?
C7 H7B 0.94(4) ?
C12 C13 1.381(4) ?
C12 C17 1.389(4) ?
C13 C14 1.382(4) ?
C13 H13 0.9300 ?
C14 C15 1.379(4) ?
C14 H14 0.9300 ?
C15 C16 1.378(4) ?
C16 C17 1.386(4) ?
C16 H16 0.9300 ?
C17 H17 0.9300 ?
C18 H18A 0.9600 ?
C18 H18B 0.9600 ?
C18 H18C 0.9600 ?

loop_
_geom_hbond_atom_site_label_D
_geom_hbond_atom_site_label_H
_geom_hbond_atom_site_label_A
_geom_hbond_distance_DH
_geom_hbond_distance_HA
_geom_hbond_distance_DA
_geom_hbond_angle_DHA
C13 H13 N8 0.93 2.57 2.885(4) 100.4
C17 H17 O4 0.93 2.52 2.839(3) 100.6

loop_
_geom_torsion_atom_site_label_1
_geom_torsion_atom_site_label_2
_geom_torsion_atom_site_label_3
_geom_torsion_atom_site_label_4
_geom_torsion
C3A N8 C1 O1 -168.4(3)
C7 N8 C1 O1 -22.6(4)
C3A N8 C1 C2 11.1(3)
C7 N8 C1 C2 156.9(2)
O1 C1 C2 C18 -47.8(4)
N8 C1 C2 C18 132.7(3)
O1 C1 C2 C3 -174.4(3)
N8 C1 C2 C3 6.0(3)
C18 C2 C3 C3A -144.6(3)
C1 C2 C3 C3A -19.7(3)
C5 O4 C3A N8 55.3(3)
C5 O4 C3A C12 -69.8(3)
C5 O4 C3A C3 166.0(2)
C1 N8 C3A O4 91.8(3)
C7 N8 C3A O4 -55.4(3)
C1 N8 C3A C12 -143.3(2)
C7 N8 C3A C12 69.5(3)
C1 N8 C3A C3 -23.1(3)
C7 N8 C3A C3 -170.3(3)
C2 C3 C3A O4 -89.7(3)
C2 C3 C3A N8 25.6(3)
C2 C3 C3A C12 146.1(2)
C3A O4 C5 C6 -57.8(3)
O4 C5 C6 C7 54.8(4)
C1 N8 C7 C6 -91.2(3)
C3A N8 C7 C6 53.1(3)
C5 C6 C7 N8 -50.2(4)
O4 C3A C12 C13 156.1(2)
N8 C3A C12 C13 32.9(3)
C3 C3A C12 C13 -81.6(3)
O4 C3A C12 C17 -29.7(3)
N8 C3A C12 C17 -153.0(2)
C3 C3A C12 C17 92.6(3)
C17 C12 C13 C14 0.2(4)
C3A C12 C13 C14 174.5(2)
C12 C13 C14 C15 0.0(4)
C13 C14 C15 C16 -0.1(4)
C13 C14 C15 Cl -179.1(2)
C14 C15 C16 C17 0.1(4)
Cl C15 C16 C17 179.1(2)
C15 C16 C17 C12 0.2(4)
C13 C12 C17 C16 -0.3(4)
C3A C12 C17 C16 -174.6(2)
